data_7243811
loop_
_publ_author_name
'Verma, Abhineet'
'Bhuvanesh, Nattamai'
'Reibenspies, Joseph'
'Tayade, Sakharam B.'
'Kumbhar, Avinash S.'
'Bretosh, Kateryna'
'Sutter, Jean-Pascal'
'Sunkari, Sailaja S.'

_publ_section_title
;
 Structurally characterised new twisted conformer for cyclen, controlled
 by metal ion complexation as seen in NiII and CuII complexes with halides
 and pseudohalides
;
_journal_issue 1
_journal_name_full CrystEngComm
_journal_page_first 119
_journal_page_last 131
_journal_paper_doi 10.1039/D1CE01096D
_journal_volume 24
_journal_year 2022
_chemical_formula_moiety 'C16 H40 N14 Ni2'
_chemical_formula_sum 'C16 H40 N14 Ni2'
_chemical_formula_weight 546.04
_chemical_melting_point 487.15
_space_group_crystal_system monoclinic
_space_group_IT_number 12
_space_group_name_Hall '-C 2y'
_space_group_name_H-M_alt 'C 1 2/m 1'
_atom_sites_solution_hydrogens geom
_atom_sites_solution_primary dual
_audit_creation_date 2021-09-16
_audit_creation_method
;
Olex2 1.3
(compiled 2020.11.12 svn.r5f609507 for OlexSys, GUI svn.r6272)
;
_audit_update_record
;
2021-09-27 deposited with the CCDC.	2021-10-04 downloaded from the CCDC.
;
_cell_angle_alpha 90
_cell_angle_beta 109.205(2)
_cell_angle_gamma 90
_cell_formula_units_Z 2
_cell_length_a 13.2618(9)
_cell_length_b 8.7178(6)
_cell_length_c 13.2822(9)
_cell_measurement_reflns_used 9965
_cell_measurement_temperature 110.0
_cell_measurement_theta_max 27.544
_cell_measurement_theta_min 2.847
_cell_volume 1450.14(17)
_computing_cell_refinement 'SAINT V8.38A (2016)'
_computing_data_collection 'SAINT V8.38A (2016)'
_computing_data_reduction 'SAINT V8.38A (2016)'
_computing_molecular_graphics 'Olex2 1.3 (Dolomanov et al., 2009)'
_computing_publication_material 'Olex2 1.3 (Dolomanov et al., 2009)'
_computing_structure_refinement 'SHELXL 2018/3 (Sheldrick, 2015)'
_computing_structure_solution 'SHELXT 2018/2 (Sheldrick, 2018)'
_diffrn_ambient_temperature 110.0
_diffrn_detector 'Bruker PHOTON 2 area detector'
_diffrn_detector_area_resol_mean 7.41
_diffrn_detector_type 'Charge-integrating Pixel Array Detector'
_diffrn_measured_fraction_theta_full 0.999
_diffrn_measured_fraction_theta_max 0.993
_diffrn_measurement_device 'Kappa diffractometer'
_diffrn_measurement_device_type 'Bruker Photon 2 area detector'
_diffrn_measurement_method '\w and \f scans'
_diffrn_radiation_monochromator 'mirror optics'
_diffrn_radiation_probe x-ray
_diffrn_radiation_type MoK\a
_diffrn_radiation_wavelength 0.71073
_diffrn_reflns_av_R_equivalents 0.0370
_diffrn_reflns_av_unetI/netI 0.0251
_diffrn_reflns_Laue_measured_fraction_full 0.999
_diffrn_reflns_Laue_measured_fraction_max 0.993
_diffrn_reflns_limit_h_max 17
_diffrn_reflns_limit_h_min -17
_diffrn_reflns_limit_k_max 10
_diffrn_reflns_limit_k_min -11
_diffrn_reflns_limit_l_max 17
_diffrn_reflns_limit_l_min -17
_diffrn_reflns_number 13675
_diffrn_reflns_point_group_measured_fraction_full 0.999
_diffrn_reflns_point_group_measured_fraction_max 0.993
_diffrn_reflns_theta_full 25.242
_diffrn_reflns_theta_max 27.544
_diffrn_reflns_theta_min 2.847
_diffrn_source 'microfocus sealed X-ray tube'
_diffrn_source_type 'Incoatec I\ms'
_exptl_absorpt_coefficient_mu 1.327
_exptl_absorpt_correction_T_max 0.4305
_exptl_absorpt_correction_T_min 0.3332
_exptl_absorpt_correction_type multi-scan
_exptl_absorpt_process_details
'SADABS-2016/2 (Bruker,2016/2) was used for absorption correction. wR2(int) was 0.1147 before and 0.0592 after correction. The Ratio of minimum to maximum transmission is 0.7740. The \l/2 correction factor is Not present.'
_exptl_crystal_colour blue
_exptl_crystal_colour_primary blue
_exptl_crystal_density_diffrn 1.251
_exptl_crystal_description block
_exptl_crystal_F_000 580
_exptl_crystal_preparation 'Magnetic properties'
_exptl_crystal_recrystallization_method 'Ether diffusion into methnolic mother liquor'
_exptl_crystal_size_max 0.242
_exptl_crystal_size_mid 0.205
_exptl_crystal_size_min 0.182
_refine_diff_density_max 1.725
_refine_diff_density_min -1.116
_refine_diff_density_rms 0.130
_refine_ls_extinction_method none
_refine_ls_goodness_of_fit_ref 1.115
_refine_ls_hydrogen_treatment constr
_refine_ls_matrix_type full
_refine_ls_number_parameters 133
_refine_ls_number_reflns 1783
_refine_ls_number_restraints 390
_refine_ls_restrained_S_all 1.086
_refine_ls_R_factor_all 0.0673
_refine_ls_R_factor_gt 0.0587
_refine_ls_shift/su_max 0.000
_refine_ls_shift/su_mean 0.000
_refine_ls_structure_factor_coef Fsqd
_refine_ls_weighting_details 'w=1/[\s^2^(Fo^2^)+(0.0614P)^2^+12.4151P] where P=(Fo^2^+2Fc^2^)/3'
_refine_ls_weighting_scheme calc
_refine_ls_wR_factor_gt 0.1399
_refine_ls_wR_factor_ref 0.1486
_reflns_Friedel_coverage 0.000
_reflns_number_gt 1572
_reflns_number_total 1783
_reflns_threshold_expression 'I > 2\s(I)'
_cod_data_source_file d1ce01096d2.cif
_cod_data_source_block ssr1
_cod_depositor_comments 'Adding full bibliography for 7243811--7243817.cif.'
_cod_database_code 7243811
_shelx_shelxl_version_number 2018/3
_shelx_space_group_comment
;
The symmetry employed for this shelxl refinement is uniquely defined
by the following loop, which should always be used as a source of
symmetry information in preference to the above space-group names.
They are only intended as comments.
;
_shelx_estimated_absorpt_t_max 0.794
_shelx_estimated_absorpt_t_min 0.739
_olex2_refinement_description
;
1. Fixed Uiso
 At 1.2 times of:
  All C(H,H) groups, All N(H) groups
2. Restrained distances
 Ni1-N2A \\sim Ni1-N2 \\sim Ni1-N3A \\sim Ni1-N3 \\sim Ni1-N1 \\sim Ni1-N1A
 with sigma of 0.02
 N1-C1 \\sim N1A-C1A \\sim N2A-C2A \\sim N2-C2 \\sim N2A-C3A \\sim N2-C3 \\sim
N3A-C4A \\sim N3-C4
 with sigma of 0.02
 C2-C1 \\sim C2A-C1A \\sim C4A-C3A \\sim C4-C3
 with sigma of 0.02
3. Uiso/Uaniso restraints and constraints
All non-hydrogen atoms have similar U: within 2A with sigma of 0.01 and sigma
for terminal atoms of 0.02 within 2A
Uanis(C4A) = Uanis(C4)
Uanis(C1) = Uanis(C1A)
4. Rigid body (RIGU) restrains
 All non-hydrogen atoms
 with sigma for 1-2 distances of 0.01 and sigma for 1-3 distances of 0.01
5. Others
 Fixed Sof: N1(0.25) H1(0.25) C1(0.5) H1A(0.5) H1B(0.5) C2(0.5) H2A(0.5)
 H2B(0.5) N2(0.5) H2(0.5) C3(0.5) H3A(0.5) H3B(0.5) C4(0.5) H4A(0.5) H4B(0.5)
 N3(0.25) H3(0.25) N4(0.5) N6(0.5) N1A(0.25) H1AA(0.25) C1A(0.5) H1AB(0.5)
 H1AC(0.5) C2A(0.5) H2AA(0.5) H2AB(0.5) N2A(0.5) H2AC(0.5) C3A(0.5) H3AA(0.5)
 H3AB(0.5) C4A(0.5) H4AA(0.5) H4AB(0.5) N3A(0.25) H3AC(0.25)
6.a Ternary CH refined with riding coordinates:
 N1(H1), N2(H2), N3(H3), N1A(H1AA), N2A(H2AC), N3A(H3AC)
6.b Secondary CH2 refined with riding coordinates:
 C1(H1A,H1B), C2(H2A,H2B), C3(H3A,H3B), C4(H4A,H4B), C1A(H1AB,H1AC), C2A(H2AA,
 H2AB), C3A(H3AA,H3AB), C4A(H4AA,H4AB)
;
_smtbx_masks_void_probe_radius 1.2
_smtbx_masks_void_truncation_radius 1.2
_olex2_submission_special_instructions 'No special instructions were received'

loop_
_space_group_symop_operation_xyz
'x, y, z'
'-x, y, -z'
'x+1/2, y+1/2, z'
'-x+1/2, y+1/2, -z'
'-x, -y, -z'
'x, -y, z'
'-x+1/2, -y+1/2, -z'
'x+1/2, -y+1/2, z'

loop_
_atom_site_label
_atom_site_type_symbol
_atom_site_fract_x
_atom_site_fract_y
_atom_site_fract_z
_atom_site_U_iso_or_equiv
_atom_site_adp_type
_atom_site_occupancy
_atom_site_site_symmetry_order
_atom_site_calc_flag
_atom_site_refinement_flags_posn
_atom_site_refinement_flags_adp
_atom_site_refinement_flags_occupancy
_atom_site_disorder_assembly
_atom_site_disorder_group
Ni1 Ni 0.67734(4) 0.000000 0.66789(5) 0.0155(2) Uani 1 2 d DS T P . .
N1 N 0.697(2) 0.000000 0.8303(9) 0.028(3) Uani 0.5 2 d DS TU P A 1
H1 H 0.623469 -0.000002 0.834721 0.034 Uiso 0.5 2 calc R U P A 1
C1 C 0.7451(7) 0.1451(10) 0.8780(7) 0.0379(12) Uani 0.5 1 d D U P A 1
H1A H 0.823741 0.134586 0.905705 0.045 Uiso 0.5 1 calc R U P A 1
H1B H 0.720220 0.170645 0.938585 0.045 Uiso 0.5 1 calc R U P A 1
C2 C 0.7156(13) 0.2692(16) 0.7989(13) 0.040(3) Uani 0.5 1 d D U P A 1
H2A H 0.765476 0.355517 0.826778 0.048 Uiso 0.5 1 calc R U P A 1
H2B H 0.643427 0.305470 0.794241 0.048 Uiso 0.5 1 calc R U P A 1
N2 N 0.7145(13) 0.2364(13) 0.6899(14) 0.031(2) Uani 0.5 1 d D U P A 1
H2 H 0.658404 0.298906 0.637107 0.038 Uiso 0.5 1 calc R U P A 1
C3 C 0.8197(10) 0.2556(16) 0.6727(14) 0.044(3) Uani 0.5 1 d D U P A 1
H3A H 0.808081 0.259040 0.595201 0.053 Uiso 0.5 1 calc R U P A 1
H3B H 0.851863 0.354432 0.703937 0.053 Uiso 0.5 1 calc R U P A 1
C4 C 0.8948(10) 0.1289(15) 0.7216(13) 0.0523(17) Uani 0.5 1 d D U P A 1
H4A H 0.962961 0.139109 0.706856 0.063 Uiso 0.5 1 calc R U P A 1
H4B H 0.909359 0.122401 0.799491 0.063 Uiso 0.5 1 calc R U P A 1
N3 N 0.8330(10) 0.000000 0.666(2) 0.043(3) Uani 0.5 2 d DS TU P A 1
H3 H 0.832227 0.000003 0.590643 0.051 Uiso 0.5 2 calc R U P A 1
N4 N 0.6374(4) -0.0331(9) 0.5027(4) 0.027(2) Uani 0.5 1 d . U P A .
N5 N 0.5599(3) 0.000000 0.4300(3) 0.0193(8) Uani 1 2 d S TU P . .
N6 N 0.4866(4) 0.0210(17) 0.3525(4) 0.018(3) Uani 0.5 1 d . U P A .
N1A N 0.7091(19) 0.000000 0.8320(9) 0.024(2) Uani 0.5 2 d DS TU P A 2
H1AA H 0.787869 -0.000001 0.870184 0.029 Uiso 0.5 2 calc R U P A 2
C1A C 0.6610(7) 0.1416(10) 0.8542(7) 0.0379(12) Uani 0.5 1 d D U P A 2
H1AB H 0.582349 0.133449 0.823385 0.045 Uiso 0.5 1 calc R U P A 2
H1AC H 0.679612 0.153664 0.932300 0.045 Uiso 0.5 1 calc R U P A 2
C2A C 0.6954(13) 0.2735(17) 0.8119(13) 0.039(2) Uani 0.5 1 d D U P A 2
H2AA H 0.767926 0.303133 0.858169 0.047 Uiso 0.5 1 calc R U P A 2
H2AB H 0.646494 0.360226 0.809545 0.047 Uiso 0.5 1 calc R U P A 2
N2A N 0.6965(12) 0.2394(12) 0.7027(14) 0.030(2) Uani 0.5 1 d D U P A 2
H2AC H 0.635983 0.295568 0.650381 0.036 Uiso 0.5 1 calc R U P A 2
C3A C 0.7974(10) 0.2865(15) 0.6858(13) 0.038(2) Uani 0.5 1 d D U P A 2
H3AA H 0.781670 0.321324 0.611238 0.046 Uiso 0.5 1 calc R U P A 2
H3AB H 0.829322 0.373559 0.733436 0.046 Uiso 0.5 1 calc R U P A 2
C4A C 0.8735(10) 0.1599(14) 0.7072(13) 0.0523(17) Uani 0.5 1 d D U P A 2
H4AA H 0.912603 0.160193 0.784861 0.063 Uiso 0.5 1 calc R U P A 2
H4AB H 0.926283 0.184852 0.671505 0.063 Uiso 0.5 1 calc R U P A 2
N3A N 0.8375(11) 0.000000 0.677(2) 0.040(3) Uani 0.5 2 d DS TU P A 2
H3AC H 0.830446 -0.000002 0.599959 0.048 Uiso 0.5 2 calc R U P A 2

loop_
_atom_site_aniso_label
_atom_site_aniso_U_11
_atom_site_aniso_U_22
_atom_site_aniso_U_33
_atom_site_aniso_U_23
_atom_site_aniso_U_13
_atom_site_aniso_U_12
Ni1 0.0109(3) 0.0198(3) 0.0139(3) 0.000 0.0017(2) 0.000
N1 0.025(5) 0.033(4) 0.022(4) 0.000 -0.001(4) 0.000
C1 0.034(2) 0.041(3) 0.034(2) -0.017(2) 0.004(2) 0.002(2)
C2 0.033(5) 0.026(3) 0.052(4) -0.019(3) 0.001(4) 0.004(3)
N2 0.021(5) 0.026(3) 0.042(4) 0.006(3) 0.002(3) -0.007(3)
C3 0.021(5) 0.045(4) 0.056(4) 0.024(4) -0.001(4) -0.009(4)
C4 0.020(3) 0.066(4) 0.060(3) 0.020(3) -0.002(3) -0.005(3)
N3 0.014(4) 0.068(5) 0.040(6) 0.000 0.001(4) 0.000
N4 0.015(2) 0.048(7) 0.018(2) 0.000(3) 0.0045(18) 0.003(3)
N5 0.0112(17) 0.030(2) 0.0191(19) 0.000 0.0078(15) 0.000
N6 0.014(2) 0.019(8) 0.021(2) 0.005(3) 0.0062(17) -0.002(3)
N1A 0.021(5) 0.035(4) 0.017(4) 0.000 0.008(3) 0.000
C1A 0.034(2) 0.041(3) 0.034(2) -0.017(2) 0.004(2) 0.002(2)
C2A 0.030(5) 0.033(3) 0.048(4) -0.018(3) 0.004(3) 0.005(3)
N2A 0.018(4) 0.022(3) 0.043(4) 0.008(3) 0.002(3) -0.006(3)
C3A 0.023(4) 0.038(4) 0.052(4) 0.013(3) 0.009(3) -0.007(3)
C4A 0.020(3) 0.066(4) 0.060(3) 0.020(3) -0.002(3) -0.005(3)
N3A 0.013(4) 0.064(5) 0.040(6) 0.000 0.005(4) 0.000

loop_
_atom_type_symbol
_atom_type_description
_atom_type_scat_dispersion_real
_atom_type_scat_dispersion_imag
_atom_type_scat_source
C C 0.0033 0.0016 'International Tables Vol C Tables 4.2.6.8 and 6.1.1.4'
H H 0.0000 0.0000 'International Tables Vol C Tables 4.2.6.8 and 6.1.1.4'
N N 0.0061 0.0033 'International Tables Vol C Tables 4.2.6.8 and 6.1.1.4'
Ni Ni 0.3393 1.1124 'International Tables Vol C Tables 4.2.6.8 and 6.1.1.4'

loop_
_geom_angle_atom_site_label_1
_geom_angle_atom_site_label_2
_geom_angle_atom_site_label_3
_geom_angle
_geom_angle_site_symmetry_1
_geom_angle_site_symmetry_3
_geom_angle_publ_flag
N1 Ni1 N2 85.0(5) . . ?
N1 Ni1 N2 85.0(5) . 6 ?
N1 Ni1 N4 169.4(5) . 6 ?
N1 Ni1 N4 169.4(5) . . ?
N1 Ni1 N6 84.7(7) . 5_656 ?
N1 Ni1 N6 84.7(7) . 2_656 ?
N1 Ni1 N2A 79.1(5) . 6 ?
N2 Ni1 N2 153.6(10) 6 . ?
N2 Ni1 N2A 9.1(7) 6 6 ?
N2 Ni1 N2A 156.4(2) . 6 ?
N3 Ni1 N1 102.9(12) . . ?
N3 Ni1 N2 79.3(4) . . ?
N3 Ni1 N2 79.3(4) . 6 ?
N3 Ni1 N4 84.2(9) . . ?
N3 Ni1 N4 84.2(9) . 6 ?
N3 Ni1 N6 170.9(8) . 5_656 ?
N3 Ni1 N6 170.9(8) . 2_656 ?
N3 Ni1 N2A 87.4(4) . 6 ?
N4 Ni1 N2 104.2(5) . . ?
N4 Ni1 N2 88.7(5) . 6 ?
N4 Ni1 N2 104.2(5) 6 6 ?
N4 Ni1 N2 88.7(5) 6 . ?
N4 Ni1 N4 15.8(4) . 6 ?
N4 Ni1 N6 89.0(2) . 2_656 ?
N4 Ni1 N6 89.0(2) 6 5_656 ?
N4 Ni1 N6 87.6(2) . 5_656 ?
N4 Ni1 N6 87.6(2) 6 2_656 ?
N4 Ni1 N2A 93.6(5) 6 . ?
N4 Ni1 N2A 109.4(5) . . ?
N4 Ni1 N2A 93.6(5) . 6 ?
N4 Ni1 N2A 109.4(5) 6 6 ?
N6 Ni1 N2 106.6(6) 2_656 6 ?
N6 Ni1 N2 96.7(6) 2_656 . ?
N6 Ni1 N2 106.6(6) 5_656 . ?
N6 Ni1 N2 96.7(6) 5_656 6 ?
N6 Ni1 N6 10.0(8) 5_656 2_656 ?
N6 Ni1 N2A 99.0(6) 5_656 . ?
N6 Ni1 N2A 89.3(6) 5_656 6 ?
N6 Ni1 N2A 99.0(6) 2_656 6 ?
N6 Ni1 N2A 89.3(6) 2_656 . ?
N1A Ni1 N4 171.6(3) . . ?
N1A Ni1 N2A 78.7(5) . . ?
N1A Ni1 N3A 94.9(11) . . ?
N2A Ni1 N2A 155.8(10) 6 . ?
N3A Ni1 N4 88.0(9) . . ?
N3A Ni1 N2A 86.6(4) . . ?
Ni1 N1 H1 105.5 . . ?
C1 N1 Ni1 109.7(7) . . ?
C1 N1 Ni1 109.7(7) 6 . ?
C1 N1 H1 105.5 6 . ?
C1 N1 H1 105.5 . . ?
C1 N1 C1 119.8(15) . 6 ?
N1 C1 H1A 109.5 . . ?
N1 C1 H1B 109.5 . . ?
N1 C1 C2 110.6(9) . . ?
H1A C1 H1B 108.1 . . ?
C2 C1 H1A 109.5 . . ?
C2 C1 H1B 109.5 . . ?
C1 C2 H2A 107.7 . . ?
C1 C2 H2B 107.7 . . ?
C1 C2 N2 118.3(12) . . ?
H2A C2 H2B 107.1 . . ?
N2 C2 H2A 107.7 . . ?
N2 C2 H2B 107.7 . . ?
Ni1 N2 H2 110.4 . . ?
C2 N2 Ni1 104.6(10) . . ?
C2 N2 H2 110.4 . . ?
C2 N2 C3 114.9(11) . . ?
C3 N2 Ni1 106.0(9) . . ?
C3 N2 H2 110.4 . . ?
N2 C3 H3A 109.2 . . ?
N2 C3 H3B 109.2 . . ?
H3A C3 H3B 107.9 . . ?
C4 C3 N2 112.0(12) . . ?
C4 C3 H3A 109.2 . . ?
C4 C3 H3B 109.2 . . ?
C3 C4 H4A 111.8 . . ?
C3 C4 H4B 111.8 . . ?
H4A C4 H4B 109.5 . . ?
N3 C4 C3 99.8(10) . . ?
N3 C4 H4A 111.8 . . ?
N3 C4 H4B 111.8 . . ?
Ni1 N3 H3 109.2 . . ?
C4 N3 Ni1 113.3(12) . . ?
C4 N3 Ni1 113.3(12) 6 . ?
C4 N3 C4 102.5(18) . 6 ?
C4 N3 H3 109.2 6 . ?
C4 N3 H3 109.2 . . ?
N5 N4 Ni1 131.9(5) . . ?
N4 N5 N4 28.0(7) 6 . ?
N6 N5 N4 173.2(7) 6 6 ?
N6 N5 N4 173.2(7) . . ?
N6 N5 N4 156.6(8) . 6 ?
N6 N5 N4 156.6(8) 6 . ?
N6 N5 N6 17.9(14) 6 . ?
N5 N6 Ni1 128.4(5) . 5_656 ?
Ni1 N1A H1AA 110.5 . . ?
C1A N1A Ni1 105.1(7) . . ?
C1A N1A Ni1 105.1(7) 6 . ?
C1A N1A H1AA 110.5 6 . ?
C1A N1A H1AA 110.5 . . ?
N1A C1A H1AB 109.1 . . ?
N1A C1A H1AC 109.1 . . ?
H1AB C1A H1AC 107.8 . . ?
C2A C1A N1A 112.7(10) . . ?
C2A C1A H1AB 109.1 . . ?
C2A C1A H1AC 109.1 . . ?
C1A C2A H2AA 109.8 . . ?
C1A C2A H2AB 109.8 . . ?
C1A C2A N2A 109.4(13) . . ?
H2AA C2A H2AB 108.2 . . ?
N2A C2A H2AA 109.8 . . ?
N2A C2A H2AB 109.8 . . ?
Ni1 N2A H2AC 108.5 . . ?
C2A N2A Ni1 111.6(10) . . ?
C2A N2A H2AC 108.5 . . ?
C2A N2A C3A 113.0(10) . . ?
C3A N2A Ni1 106.6(9) . . ?
C3A N2A H2AC 108.5 . . ?
N2A C3A H3AA 109.4 . . ?
N2A C3A H3AB 109.4 . . ?
H3AA C3A H3AB 108.0 . . ?
C4A C3A N2A 111.2(12) . . ?
C4A C3A H3AA 109.4 . . ?
C4A C3A H3AB 109.4 . . ?
C3A C4A H4AA 107.0 . . ?
C3A C4A H4AB 107.0 . . ?
C3A C4A N3A 121.1(10) . . ?
H4AA C4A H4AB 106.8 . . ?
N3A C4A H4AA 107.0 . . ?
N3A C4A H4AB 107.0 . . ?
Ni1 N3A H3AC 100.9 . . ?
C4A N3A Ni1 104.3(8) . . ?
C4A N3A Ni1 104.3(8) 6 . ?
C4A N3A C4A 139.7(19) . 6 ?
C4A N3A H3AC 100.9 . . ?
C4A N3A H3AC 100.9 6 . ?

loop_
_geom_bond_atom_site_label_1
_geom_bond_atom_site_label_2
_geom_bond_distance
_geom_bond_site_symmetry_2
_geom_bond_publ_flag
Ni1 N1 2.085(11) . ?
Ni1 N2 2.117(10) 6 ?
Ni1 N2 2.117(10) . ?
Ni1 N3 2.072(12) . ?
Ni1 N4 2.100(6) . ?
Ni1 N4 2.100(6) 6 ?
Ni1 N6 2.108(5) 2_656 ?
Ni1 N6 2.108(5) 5_656 ?
Ni1 N1A 2.079(11) . ?
Ni1 N2A 2.135(10) 6 ?
Ni1 N2A 2.135(10) . ?
Ni1 N3A 2.087(11) . ?
N1 H1 1.0000 . ?
N1 C1 1.462(11) . ?
N1 C1 1.462(11) 6 ?
C1 H1A 0.9900 . ?
C1 H1B 0.9900 . ?
C1 C2 1.469(13) . ?
C2 H2A 0.9900 . ?
C2 H2B 0.9900 . ?
C2 N2 1.471(11) . ?
N2 H2 1.0000 . ?
N2 C3 1.495(11) . ?
C3 H3A 0.9900 . ?
C3 H3B 0.9900 . ?
C3 C4 1.486(12) . ?
C4 H4A 0.9900 . ?
C4 H4B 0.9900 . ?
C4 N3 1.441(13) . ?
N3 H3 1.0000 . ?
N4 N5 1.191(7) . ?
N5 N6 1.175(7) . ?
N5 N6 1.175(7) 6 ?
N1A H1AA 1.0000 . ?
N1A C1A 1.463(12) . ?
N1A C1A 1.463(12) 6 ?
C1A H1AB 0.9900 . ?
C1A H1AC 0.9900 . ?
C1A C2A 1.420(13) . ?
C2A H2AA 0.9900 . ?
C2A H2AB 0.9900 . ?
C2A N2A 1.486(11) . ?
N2A H2AC 1.0000 . ?
N2A C3A 1.485(11) . ?
C3A H3AA 0.9900 . ?
C3A H3AB 0.9900 . ?
C3A C4A 1.459(12) . ?
C4A H4AA 0.9900 . ?
C4A H4AB 0.9900 . ?
C4A N3A 1.485(11) . ?
N3A H3AC 1.0000 . ?

loop_
_geom_torsion_atom_site_label_1
_geom_torsion_atom_site_label_2
_geom_torsion_atom_site_label_3
_geom_torsion_atom_site_label_4
_geom_torsion
_geom_torsion_site_symmetry_1
_geom_torsion_site_symmetry_2
_geom_torsion_site_symmetry_3
_geom_torsion_site_symmetry_4
_geom_torsion_publ_flag
Ni1 N1 C1 C2 28.8(17) . . . . ?
Ni1 N2 C3 C4 -40.9(14) . . . . ?
Ni1 N4 N5 N4 65.5(6) . . . 6 ?
Ni1 N4 N5 N6 -126.2(12) . . . 6 ?
Ni1 N1A C1A C2A -53.2(14) . . . . ?
Ni1 N2A C3A C4A -29.8(14) . . . . ?
N1 C1 C2 N2 -40.8(17) . . . . ?
C1 N1 C1 C2 157.0(13) 6 . . . ?
C1 C2 N2 Ni1 29.3(13) . . . . ?
C1 C2 N2 C3 -86.4(15) . . . . ?
C2 N2 C3 C4 74.1(16) . . . . ?
N2 C3 C4 N3 58.7(19) . . . . ?
C3 C4 N3 Ni1 -49(2) . . . . ?
C3 C4 N3 C4 -171.7(12) . . . 6 ?
N4 N5 N6 Ni1 -115.2(14) 6 . . 5_656 ?
N6 N5 N6 Ni1 76.3(11) 6 . . 5_656 ?
N1A C1A C2A N2A 42.8(14) . . . . ?
C1A N1A C1A C2A -168.2(10) 6 . . . ?
C1A C2A N2A Ni1 -11.4(12) . . . . ?
C1A C2A N2A C3A -131.6(13) . . . . ?
C2A N2A C3A C4A 93.2(15) . . . . ?
N2A C3A C4A N3A 38(2) . . . . ?
C3A C4A N3A Ni1 -23(3) . . . . ?
C3A C4A N3A C4A -157(2) . . . 6 ?

loop_
_smtbx_masks_void_nr
_smtbx_masks_void_average_x
_smtbx_masks_void_average_y
_smtbx_masks_void_average_z
_smtbx_masks_void_volume
_smtbx_masks_void_count_electrons
_smtbx_masks_void_content
1 0.000 -0.086 0.000 105.3 35.4 ?
2 0.000 0.000 0.500 36.3 23.2 ?
3 0.500 -0.887 1.000 105.3 35.4 ?
4 0.500 0.500 0.500 36.3 23.2 ?
